data_1531519
loop_
_publ_author_name
'Horchani, K.'
'Ferid, M.'
'Gregora, I.'
'Lecocq, S.'
'Trabelsi-Ayedi, M.'
'Gacon, J.C.'

_publ_section_title
;
 Structure refinement, infrared and Raman spectra of K Dy P4 O12
;
_journal_name_full 'Materials Research Bulletin'
_journal_page_first 1259
_journal_page_last 1267
_journal_volume 37
_journal_year 2002
_chemical_formula_sum 'Dy K O12 P4'
_chemical_name_systematic 'K Dy (P4 O12)'
_space_group_IT_number 15
_symmetry_space_group_name_Hall '-C 2yc'
_symmetry_space_group_name_H-M 'C 1 2/c 1'
_cell_angle_alpha 90
_cell_angle_beta 111.05
_cell_angle_gamma 90
_cell_formula_units_Z 4
_cell_length_a 7.816
_cell_length_b 12.34
_cell_length_c 10.438
_cell_volume 939.557
_citation_journal_id_ASTM MRBUAC
_cod_data_source_file Horchani_MRBUAC_2002_765.cif
_cod_data_source_block Dy1K1O12P4
_cod_original_cell_volume 939.5568
_cod_original_formula_sum 'Dy1 K1 O12 P4'
_cod_database_code 1531519

loop_
_symmetry_equiv_pos_as_xyz
x,y,z
-x,y,-z+1/2
-x,-y,-z
x,-y,z-1/2
x+1/2,y+1/2,z
-x+1/2,y+1/2,-z+1/2
-x+1/2,-y+1/2,-z
x+1/2,-y+1/2,z-1/2

loop_
_atom_site_label
_atom_site_type_symbol
_atom_site_fract_x
_atom_site_fract_y
_atom_site_fract_z
_atom_site_occupancy
_atom_site_U_iso_or_equiv
O3 O-2 0.8532 -0.0116 0.5817 1 0.0
O4 O-2 0.4427 0.2566 0.3994 1 0.0
P2 P+5 0.7183 -0.0231 0.4398 1 0.0
Dy1 Dy+3 0 0.1194 0.75 1 0.0
K1 K+1 0 0.8162 0.75 1 0.0
O5 O-2 0.7798 -0.0284 0.3221 1 0.0
P1 P+5 0.5421 0.1711 0.4975 1 0.0
O6 O-2 0.5687 0.0714 0.4109 1 0.0
O2 O-2 0.5971 0.872 0.432 1 0.0
O1 O-2 0.7129 0.2003 0.614 1 0.0
